data_7008158
loop_
_publ_author_name
'Cea-Olivares, Raymundo'
'Moya-Cabrera, M\'onica'
'Garc\'ia-Montalvo, Ver\'onica'
'Castro-Blanco, Rafael'
'Toscano, Rub\'en A'
'Hern\'andez-Ortega, Sim\'on'

_publ_section_title
;
 True square planar [M{N(SePiPr2)2-Se,Se'}2][M = Sn, Se] complexes. An
 extraordinary geometrical arrangement for well known centers [Sn(II),
 Se(II)].
;
_journal_issue 6
_journal_name_full 'Dalton transactions (Cambridge, England : 2003)'
_journal_page_first 1017
_journal_page_last 1018
_journal_paper_doi 10.1039/b418198k
_journal_year 2005
_chemical_formula_sum 'C24 H56 N2 P4 Se4 Sn'
_chemical_formula_weight 931.12
_chemical_name_systematic
;
?
;
_space_group_IT_number 14
_symmetry_cell_setting monoclinic
_symmetry_space_group_name_Hall '-P 2ybc'
_symmetry_space_group_name_H-M 'P 1 21/c 1'
_atom_sites_solution_hydrogens geom
_atom_sites_solution_primary direct
_atom_sites_solution_secondary difmap
_audit_creation_method SHELXL-97
_cell_angle_alpha 90.00
_cell_angle_beta 100.59(1)
_cell_angle_gamma 90.00
_cell_formula_units_Z 2
_cell_length_a 10.377(1)
_cell_length_b 14.731(4)
_cell_length_c 12.008(4)
_cell_measurement_reflns_used 9275
_cell_measurement_temperature 291(2)
_cell_measurement_theta_max 31.72
_cell_measurement_theta_min 2.43
_cell_volume 1804.3(8)
_computing_cell_refinement 'SMART V 5.625'
_computing_data_collection 'SMART V 5.625'
_computing_data_reduction 'SAINT V 6.23C'
_computing_molecular_graphics 'SHELXTL V 6.10'
_computing_publication_material 'SHELXTL V 6.10'
_computing_structure_refinement 'SHELXL-97 (Sheldrick, 1997)'
_computing_structure_solution 'SHELXS-97 (Sheldrick, 1990)'
_diffrn_ambient_temperature 291(2)
_diffrn_measured_fraction_theta_full 0.995
_diffrn_measured_fraction_theta_max 0.995
_diffrn_measurement_device_type 'Bruker Smart Apex AXS CCD area detector'
_diffrn_measurement_method 'omega scans'
_diffrn_radiation_monochromator graphite
_diffrn_radiation_source 'fine-focus sealed tube'
_diffrn_radiation_type MoK\a
_diffrn_radiation_wavelength 0.71073
_diffrn_reflns_av_R_equivalents 0.0312
_diffrn_reflns_av_sigmaI/netI 0.0272
_diffrn_reflns_limit_h_max 12
_diffrn_reflns_limit_h_min -12
_diffrn_reflns_limit_k_max 17
_diffrn_reflns_limit_k_min -17
_diffrn_reflns_limit_l_max 14
_diffrn_reflns_limit_l_min -14
_diffrn_reflns_number 14485
_diffrn_reflns_theta_full 25.00
_diffrn_reflns_theta_max 25.00
_diffrn_reflns_theta_min 2.00
_exptl_absorpt_coefficient_mu 4.937
_exptl_absorpt_correction_T_max 0.4627
_exptl_absorpt_correction_T_min 0.3323
_exptl_absorpt_correction_type 'Analytical Based on face indexed numerical'
_exptl_crystal_colour Orange
_exptl_crystal_density_diffrn 1.714
_exptl_crystal_density_meas ?
_exptl_crystal_density_method 'not measured'
_exptl_crystal_description Prism
_exptl_crystal_F_000 920
_exptl_crystal_size_max 0.25
_exptl_crystal_size_mid 0.23
_exptl_crystal_size_min 0.21
_refine_diff_density_max 2.334
_refine_diff_density_min -3.720
_refine_diff_density_rms 0.286
_refine_ls_extinction_method none
_refine_ls_goodness_of_fit_ref 1.096
_refine_ls_hydrogen_treatment mixed
_refine_ls_matrix_type full
_refine_ls_number_parameters 168
_refine_ls_number_reflns 3166
_refine_ls_number_restraints 0
_refine_ls_restrained_S_all 1.096
_refine_ls_R_factor_all 0.0755
_refine_ls_R_factor_gt 0.0684
_refine_ls_shift/su_max 0.000
_refine_ls_shift/su_mean 0.000
_refine_ls_structure_factor_coef Fsqd
_refine_ls_weighting_details 'calc w=1/[\s^2^(Fo^2^)+(0.1809P)^2^+1.9734P] where P=(Fo^2^+2Fc^2^)/3'
_refine_ls_weighting_scheme calc
_refine_ls_wR_factor_gt 0.2295
_refine_ls_wR_factor_ref 0.2374
_reflns_number_gt 2645
_reflns_number_total 3166
_reflns_threshold_expression >2sigma(I)
_cod_data_source_file b418198k.txt
_cod_data_source_block Compound_2
_cod_depositor_comments
;
The following automatic conversions were performed:
'_symmetry_cell_setting' value 'Monoclinic' changed to 'monoclinic'
according to '/home/saulius/struct/CIF-dictionaries/cif_core.dic'
dictionary named 'cif_core.dic' version 2.4.1 from 2010-06-29.

Automatic conversion script
Id: cif_fix_enum 1527 2010-12-29 10:47:43Z saulius 

The following automatic conversions were performed:

'_exptl_crystal_density_meas' value 'No' was changed to '?' - the
value is perceived as not measured.

Automatic conversion script
Id: cif_fix_values 3008 2015-01-20 13:52:24Z robertas 
;
_cod_original_cell_volume 1804(1)
_cod_original_sg_symbol_H-M P2(1)/c
_cod_database_code 7008158

loop_
_symmetry_equiv_pos_as_xyz
'x, y, z'
'-x, y+1/2, -z+1/2'
'-x, -y, -z'
'x, -y-1/2, z-1/2'

loop_
_atom_site_label
_atom_site_type_symbol
_atom_site_fract_x
_atom_site_fract_y
_atom_site_fract_z
_atom_site_U_iso_or_equiv
_atom_site_adp_type
_atom_site_occupancy
_atom_site_symmetry_multiplicity
_atom_site_calc_flag
_atom_site_refinement_flags
_atom_site_disorder_assembly
_atom_site_disorder_group
Sn1 Sn 1.0000 0.0000 1.0000 0.0550(4) Uani 1 2 d S . .
Se1 Se 1.00285(8) 0.15504(6) 0.88686(7) 0.0353(3) Uani 1 1 d . . .
Se2 Se 0.74913(8) 0.02738(6) 1.00254(7) 0.0357(3) Uani 1 1 d . . .
P1 P 0.87375(19) 0.11464(13) 0.72923(16) 0.0259(5) Uani 1 1 d . . .
P2 P 0.68936(19) -0.00726(13) 0.82351(17) 0.0252(5) Uani 1 1 d . . .
N1 N 0.7540(6) 0.0503(5) 0.7362(5) 0.0295(14) Uani 1 1 d . . .
C1 C 0.9737(9) 0.0613(6) 0.6352(7) 0.0346(18) Uani 1 1 d . . .
H1 H 0.9162 0.0410 0.5656 0.041 Uiso 1 1 calc R . .
C2 C 1.0477(11) -0.0226(7) 0.6964(9) 0.054(3) Uani 1 1 d . . .
H2A H 1.0498 -0.0705 0.6425 0.064 Uiso 1 1 calc R . .
H2B H 1.0029 -0.0434 0.7548 0.064 Uiso 1 1 calc R . .
H2C H 1.1357 -0.0055 0.7294 0.064 Uiso 1 1 calc R . .
C3 C 1.0760(11) 0.1255(7) 0.6049(10) 0.054(3) Uani 1 1 d . . .
H3A H 1.1353 0.1430 0.6726 0.064 Uiso 1 1 calc R . .
H3B H 1.0336 0.1785 0.5688 0.064 Uiso 1 1 calc R . .
H3C H 1.1239 0.0956 0.5543 0.064 Uiso 1 1 calc R . .
C4 C 0.8097(8) 0.2196(5) 0.6564(7) 0.0324(17) Uani 1 1 d . . .
H4 H 0.8841 0.2544 0.6391 0.039 Uiso 1 1 calc R . .
C5 C 0.7387(11) 0.2788(6) 0.7320(9) 0.050(2) Uani 1 1 d . . .
H5A H 0.6941 0.3276 0.6879 0.060 Uiso 1 1 calc R . .
H5B H 0.8016 0.3032 0.7933 0.060 Uiso 1 1 calc R . .
H5C H 0.6763 0.2424 0.7618 0.060 Uiso 1 1 calc R . .
C6 C 0.7194(13) 0.1971(8) 0.5453(9) 0.064(3) Uani 1 1 d . . .
H6A H 0.6453 0.1633 0.5603 0.076 Uiso 1 1 calc R . .
H6B H 0.7661 0.1615 0.4988 0.076 Uiso 1 1 calc R . .
H6C H 0.6895 0.2523 0.5064 0.076 Uiso 1 1 calc R . .
C7 C 0.7259(8) -0.1277(5) 0.8098(8) 0.0356(19) Uani 1 1 d . . .
H7 H 0.8196 -0.1337 0.8408 0.043 Uiso 1 1 calc R . .
C8 C 0.6589(11) -0.1876(6) 0.8823(10) 0.053(3) Uani 1 1 d . . .
H8A H 0.5699 -0.1979 0.8454 0.064 Uiso 1 1 calc R . .
H8B H 0.6596 -0.1587 0.9541 0.064 Uiso 1 1 calc R . .
H8C H 0.7042 -0.2446 0.8941 0.064 Uiso 1 1 calc R . .
C9 C 0.7099(14) -0.1608(7) 0.6855(10) 0.063(3) Uani 1 1 d . . .
H9A H 0.7782 -0.2034 0.6791 0.076 Uiso 1 1 calc R . .
H9B H 0.7155 -0.1099 0.6368 0.076 Uiso 1 1 calc R . .
H9C H 0.6261 -0.1897 0.6637 0.076 Uiso 1 1 calc R . .
C10 C 0.5125(8) 0.0090(6) 0.7929(9) 0.041(2) Uani 1 1 d . . .
H10 H 0.4746 -0.0347 0.8392 0.050 Uiso 1 1 calc R . .
C11 C 0.4713(11) 0.1008(8) 0.8236(11) 0.061(3) Uani 1 1 d . . .
H11A H 0.5033 0.1455 0.7771 0.074 Uiso 1 1 calc R . .
H11B H 0.5067 0.1127 0.9019 0.074 Uiso 1 1 calc R . .
H11C H 0.3774 0.1037 0.8117 0.074 Uiso 1 1 calc R . .
C12 C 0.4587(13) -0.0144(12) 0.6681(12) 0.087(5) Uani 1 1 d . . .
H12A H 0.3922 0.0287 0.6373 0.104 Uiso 1 1 calc R . .
H12B H 0.4217 -0.0743 0.6634 0.104 Uiso 1 1 calc R . .
H12C H 0.5287 -0.0121 0.6258 0.104 Uiso 1 1 calc R . .

loop_
_atom_site_aniso_label
_atom_site_aniso_U_11
_atom_site_aniso_U_22
_atom_site_aniso_U_33
_atom_site_aniso_U_23
_atom_site_aniso_U_13
_atom_site_aniso_U_12
Sn1 0.0557(7) 0.0651(7) 0.0429(7) -0.0028(5) 0.0062(5) -0.0050(5)
Se1 0.0419(6) 0.0342(5) 0.0269(5) 0.0010(3) -0.0012(4) -0.0114(3)
Se2 0.0351(5) 0.0473(6) 0.0258(5) -0.0034(3) 0.0086(4) -0.0043(4)
P1 0.0291(10) 0.0268(10) 0.0217(10) 0.0025(7) 0.0043(8) -0.0030(8)
P2 0.0237(10) 0.0254(10) 0.0265(11) 0.0003(7) 0.0046(8) -0.0027(7)
N1 0.029(3) 0.034(3) 0.024(3) 0.006(3) 0.003(3) -0.008(3)
C1 0.041(5) 0.038(4) 0.026(4) 0.004(3) 0.010(3) 0.008(4)
C2 0.070(7) 0.051(6) 0.047(6) 0.018(5) 0.030(5) 0.032(5)
C3 0.058(6) 0.051(6) 0.059(6) 0.003(5) 0.030(5) 0.001(5)
C4 0.043(4) 0.026(4) 0.029(4) 0.004(3) 0.010(3) 0.000(3)
C5 0.060(6) 0.034(5) 0.058(6) -0.002(4) 0.014(5) 0.006(4)
C6 0.089(9) 0.057(7) 0.038(6) 0.012(5) -0.008(5) 0.017(6)
C7 0.032(4) 0.028(4) 0.046(5) -0.009(4) 0.004(4) 0.001(3)
C8 0.054(6) 0.029(4) 0.077(7) 0.000(5) 0.012(5) -0.007(4)
C9 0.086(9) 0.040(5) 0.067(8) -0.014(5) 0.023(6) 0.007(5)
C10 0.021(4) 0.042(5) 0.060(6) 0.003(4) 0.003(4) -0.006(4)
C11 0.041(5) 0.059(7) 0.085(8) 0.003(6) 0.014(5) 0.014(5)
C12 0.041(6) 0.138(14) 0.071(9) -0.019(8) -0.019(6) 0.017(7)

loop_
_atom_type_symbol
_atom_type_description
_atom_type_scat_dispersion_real
_atom_type_scat_dispersion_imag
_atom_type_scat_source
C C 0.0033 0.0016 'International Tables Vol C Tables 4.2.6.8 and 6.1.1.4'
H H 0.0000 0.0000 'International Tables Vol C Tables 4.2.6.8 and 6.1.1.4'
N N 0.0061 0.0033 'International Tables Vol C Tables 4.2.6.8 and 6.1.1.4'
P P 0.1023 0.0942 'International Tables Vol C Tables 4.2.6.8 and 6.1.1.4'
Se Se -0.0929 2.2259 'International Tables Vol C Tables 4.2.6.8 and 6.1.1.4'
Sn Sn -0.6537 1.4246 'International Tables Vol C Tables 4.2.6.8 and 6.1.1.4'

loop_
_geom_angle_atom_site_label_1
_geom_angle_atom_site_label_2
_geom_angle_atom_site_label_3
_geom_angle
_geom_angle_site_symmetry_1
_geom_angle_site_symmetry_3
_geom_angle_publ_flag
Se2 Sn1 Se2 180.0 3_757 . ?
Se2 Sn1 Se1 88.75(3) 3_757 3_757 ?
Se2 Sn1 Se1 91.25(3) . 3_757 ?
Se2 Sn1 Se1 91.25(3) 3_757 . ?
Se2 Sn1 Se1 88.75(3) . . ?
Se1 Sn1 Se1 180.000(1) 3_757 . ?
P1 Se1 Sn1 98.37(6) . . ?
P2 Se2 Sn1 93.16(6) . . ?
N1 P1 C4 108.1(4) . . ?
N1 P1 C1 108.3(4) . . ?
C4 P1 C1 105.2(4) . . ?
N1 P1 Se1 118.7(3) . . ?
C4 P1 Se1 107.0(3) . . ?
C1 P1 Se1 108.7(3) . . ?
N1 P2 C10 109.2(4) . . ?
N1 P2 C7 109.8(4) . . ?
C10 P2 C7 109.1(4) . . ?
N1 P2 Se2 116.5(3) . . ?
C10 P2 Se2 105.1(3) . . ?
C7 P2 Se2 106.8(3) . . ?
P1 N1 P2 142.0(4) . . ?
C3 C1 C2 107.5(8) . . ?
C3 C1 P1 112.3(6) . . ?
C2 C1 P1 109.4(6) . . ?
C6 C4 C5 110.9(8) . . ?
C6 C4 P1 110.1(6) . . ?
C5 C4 P1 111.5(6) . . ?
C8 C7 C9 113.3(8) . . ?
C8 C7 P2 113.2(6) . . ?
C9 C7 P2 113.9(7) . . ?
C11 C10 C12 112.1(10) . . ?
C11 C10 P2 113.3(7) . . ?
C12 C10 P2 109.8(8) . . ?

loop_
_geom_bond_atom_site_label_1
_geom_bond_atom_site_label_2
_geom_bond_distance
_geom_bond_site_symmetry_2
_geom_bond_publ_flag
Sn1 Se2 2.6401(8) 3_757 ?
Sn1 Se2 2.6401(8) . ?
Sn1 Se1 2.6604(8) 3_757 ?
Sn1 Se1 2.6604(8) . ?
Se1 P1 2.191(2) . ?
Se2 P2 2.186(2) . ?
P1 N1 1.577(7) . ?
P1 C4 1.840(8) . ?
P1 C1 1.844(8) . ?
P2 N1 1.589(6) . ?
P2 C10 1.820(9) . ?
P2 C7 1.828(8) . ?
C1 C3 1.514(13) . ?
C1 C2 1.565(12) . ?
C4 C6 1.520(13) . ?
C4 C5 1.539(12) . ?
C7 C8 1.498(13) . ?
C7 C9 1.550(14) . ?
C10 C11 1.485(14) . ?
C10 C12 1.539(16) . ?
